data_4037043
loop_
_publ_author_name
'Dobler, Daniel'
'Reiser, Oliver'

_publ_section_title
;
 Synthesis of 6-Substituted 2-Pyrones Starting from Renewable Resources:
 Total Synthesis of Sibirinone, (E)-6-(Pent-1-en-1-yl)-2H-pyran-2-one, and
 (E)-6-(Hept-1-en-1-yl)-2H-pyran-2-one.
;
_journal_issue 21
_journal_name_full 'The Journal of organic chemistry'
_journal_page_first 10357
_journal_page_last 10365
_journal_paper_doi 10.1021/acs.joc.6b01339
_journal_volume 81
_journal_year 2016
_chemical_absolute_configuration ad
_chemical_formula_moiety 'C13 H12 O4'
_chemical_formula_sum 'C13 H12 O4'
_chemical_formula_weight 232.23
_space_group_crystal_system orthorhombic
_space_group_IT_number 19
_space_group_name_Hall 'P 2ac 2ab'
_space_group_name_H-M_alt 'P 21 21 21'
_atom_sites_solution_hydrogens geom
_audit_creation_date 2015-11-23
_audit_creation_method
;
Olex2 1.2-alpha
(compiled 2015.11.10 svn.r3248 for OlexSys, GUI svn.r5133)
;
_cell_angle_alpha 90
_cell_angle_beta 90
_cell_angle_gamma 90
_cell_formula_units_Z 4
_cell_length_a 6.4205(3)
_cell_length_b 11.7811(6)
_cell_length_c 14.1339(6)
_cell_measurement_reflns_used 2825
_cell_measurement_temperature 123.00(10)
_cell_measurement_theta_max 66.3940
_cell_measurement_theta_min 4.8480
_cell_volume 1069.10(9)
_computing_cell_refinement 'CrysAlisPro 1.171.38.37b (Rigaku OD, 2015)'
_computing_data_collection 'CrysAlisPro 1.171.38.37b (Rigaku OD, 2015)'
_computing_data_reduction 'CrysAlisPro 1.171.38.37b (Rigaku OD, 2015)'
_computing_molecular_graphics 'Olex2 (Dolomanov et al., 2009)'
_computing_publication_material 'Olex2 (Dolomanov et al., 2009)'
_computing_structure_refinement 'ShelXL (Sheldrick, 2015)'
_computing_structure_solution 'ShelXT (Sheldrick, 2015)'
_diffrn_ambient_environment N~2~
_diffrn_ambient_temperature 123.00(10)
_diffrn_detector 'CCD plate'
_diffrn_detector_area_resol_mean 5.1773
_diffrn_detector_type Atlas
_diffrn_measured_fraction_theta_full 0.988
_diffrn_measured_fraction_theta_max 0.988
_diffrn_measurement_details
;
List of Runs (angles in degrees, time in seconds):

  # Type    Start    End  Width  t~exp~   \w     \q     \k     \f   Frames
--------------------------------------------------------------------------
  1  \w   -118.00  -9.00   1.00   25.00    --  -42.01 -77.00   0.00  109
  2  \w    -32.00  66.00   1.00   25.00    --   42.01 -37.00 150.00   98
  3  \w     64.00 158.00   1.00   75.00    --   91.96  30.00-150.00   94
  4  \w     73.00 158.00   1.00   75.00    --   91.96 125.00 -60.00   85
  5  \w     16.00  69.00   1.00   75.00    --   91.96 -30.00 -90.00   53
  6  \w     16.00  69.00   1.00   75.00    --   91.96 -30.00-120.00   53
  7  \w     10.00 108.00   1.00   75.00    --   91.96 -94.00  60.00   98
  8  \w     82.00 150.00   1.00   75.00    --   91.96  30.00-180.00   68
  9  \w    102.00 124.00   1.00   75.00    --   91.96 125.00  30.00   22
;
_diffrn_measurement_device 'four-circle diffractometer'
_diffrn_measurement_device_type 'SuperNova, Single source at offset, Atlas'
_diffrn_measurement_method '\w scans'
_diffrn_orient_matrix_type 'CrysAlisPro convention (1999,Acta A55,543-557)'
_diffrn_orient_matrix_UB_11 0.0713466000
_diffrn_orient_matrix_UB_12 0.1283123000
_diffrn_orient_matrix_UB_13 -0.0703571000
_diffrn_orient_matrix_UB_21 -0.0766981000
_diffrn_orient_matrix_UB_22 0.1903554000
_diffrn_orient_matrix_UB_23 0.0176905000
_diffrn_orient_matrix_UB_31 0.0781990000
_diffrn_orient_matrix_UB_32 0.0696260000
_diffrn_orient_matrix_UB_33 0.0814074000
_diffrn_radiation_monochromator mirror
_diffrn_radiation_probe x-ray
_diffrn_radiation_type CuK\a
_diffrn_radiation_wavelength 1.54184
_diffrn_reflns_av_R_equivalents 0.0275
_diffrn_reflns_av_unetI/netI 0.0315
_diffrn_reflns_Laue_measured_fraction_full 0.988
_diffrn_reflns_Laue_measured_fraction_max 0.988
_diffrn_reflns_limit_h_max 6
_diffrn_reflns_limit_h_min -7
_diffrn_reflns_limit_k_max 13
_diffrn_reflns_limit_k_min -13
_diffrn_reflns_limit_l_max 15
_diffrn_reflns_limit_l_min -16
_diffrn_reflns_number 4585
_diffrn_reflns_point_group_measured_fraction_full 0.970
_diffrn_reflns_point_group_measured_fraction_max 0.970
_diffrn_reflns_theta_full 66.606
_diffrn_reflns_theta_max 66.606
_diffrn_reflns_theta_min 4.887
_diffrn_source 'micro-focus sealed X-ray tube'
_diffrn_source_type 'SuperNova (Cu) X-ray Source'
_exptl_absorpt_coefficient_mu 0.895
_exptl_absorpt_correction_T_max 0.980
_exptl_absorpt_correction_T_min 0.937
_exptl_absorpt_correction_type analytical
_exptl_absorpt_process_details
;
CrysAlisPro 1.171.38.37b (Rigaku Oxford Diffraction, 2015)
Analytical numeric absorption correction using a multifaceted crystal
			model based on expressions derived by R.C. Clark & J.S. Reid.
(Clark, R. C. & Reid, J. S. (1995). Acta Cryst. A51, 887-897)
Empirical absorption correction using spherical harmonics,
 implemented in SCALE3 ABSPACK scaling algorithm.
;
_exptl_crystal_colour 'clear colourless'
_exptl_crystal_colour_lustre clear
_exptl_crystal_colour_primary colourless
_exptl_crystal_density_diffrn 1.443
_exptl_crystal_description needle
_exptl_crystal_F_000 488
_exptl_crystal_size_max 0.133
_exptl_crystal_size_mid 0.031
_exptl_crystal_size_min 0.023
_refine_diff_density_max 0.352
_refine_diff_density_min -0.154
_refine_diff_density_rms 0.038
_refine_ls_abs_structure_details
;
 Flack x determined using 653 quotients [(I+)-(I-)]/[(I+)+(I-)]
 (Parsons, Flack and Wagner, Acta Cryst. B69 (2013) 249-259).
;
_refine_ls_abs_structure_Flack 0.15(12)
_refine_ls_extinction_method none
_refine_ls_goodness_of_fit_ref 1.054
_refine_ls_hydrogen_treatment constr
_refine_ls_matrix_type full
_refine_ls_number_parameters 156
_refine_ls_number_reflns 1836
_refine_ls_number_restraints 0
_refine_ls_restrained_S_all 1.054
_refine_ls_R_factor_all 0.0335
_refine_ls_R_factor_gt 0.0305
_refine_ls_shift/su_max 0.000
_refine_ls_shift/su_mean 0.000
_refine_ls_structure_factor_coef Fsqd
_refine_ls_weighting_details 'w=1/[\s^2^(Fo^2^)+(0.0449P)^2^+0.1525P] where P=(Fo^2^+2Fc^2^)/3'
_refine_ls_weighting_scheme calc
_refine_ls_wR_factor_gt 0.0767
_refine_ls_wR_factor_ref 0.0791
_reflns_Friedel_coverage 0.659
_reflns_Friedel_fraction_full 0.944
_reflns_Friedel_fraction_max 0.944
_reflns_number_gt 1732
_reflns_number_total 1836
_reflns_threshold_expression 'I > 2\s(I)'
_cod_data_source_file jo6b01339_si_004.cif
_cod_data_source_block o096
_cod_original_cell_volume 1069.10(8)
_cod_database_code 4037043
_chemical_oxdiff_formula 'C52 H48 O16 '
_chemical_oxdiff_usercomment 'Reiser, Dobler'
_shelx_space_group_comment
;
The symmetry employed for this shelxl refinement is uniquely defined
by the following loop, which should always be used as a source of
symmetry information in preference to the above space-group names.
They are only intended as comments.
;
_reflns_odcompleteness_completeness 88.88
_reflns_odcompleteness_iscentric 1
_reflns_odcompleteness_theta 66.97
_olex2_refinement_description
;
1. Fixed Uiso
 At 1.2 times of:
  All C(H) groups
 At 1.5 times of:
  All C(H,H,H) groups, All O(H) groups
2.a Ternary CH refined with riding coordinates:
 C6(H6)
2.b Aromatic/amide H refined with riding coordinates:
 C12(H12), C11(H11), C4(H4), C8(H8), C9(H9), C3(H3A), C2(H2)
2.c Idealised Me refined as rotating group:
 C13(H13A,H13B,H13C)
2.d Idealised tetrahedral OH refined as rotating group:
 O3(H3)
;
_shelx_shelxl_version_number 2014/7
_olex2_date_sample_data_collection 2015-11-18
_olex2_submission_special_instructions 'No special instructions were received'
_oxdiff_exptl_absorpt_empirical_details
;
Empirical correction (ABSPACK) includes:
- Absorption correction using spherical harmonics
- Frame scaling
;
_oxdiff_exptl_absorpt_empirical_full_max 1.201
_oxdiff_exptl_absorpt_empirical_full_min 0.787

loop_
_space_group_symop_operation_xyz
'x, y, z'
'-x+1/2, -y, z+1/2'
'-x, y+1/2, -z+1/2'
'x+1/2, -y+1/2, -z'

loop_
_atom_site_label
_atom_site_type_symbol
_atom_site_fract_x
_atom_site_fract_y
_atom_site_fract_z
_atom_site_U_iso_or_equiv
_atom_site_adp_type
_atom_site_occupancy
_atom_site_site_symmetry_order
_atom_site_calc_flag
_atom_site_refinement_flags_posn
O2 O 0.3041(2) 0.44040(14) 0.47039(10) 0.0206(4) Uani 1 1 d .
O4 O 0.6154(3) 0.30992(15) 0.90787(11) 0.0265(4) Uani 1 1 d .
O3 O 0.0077(3) 0.58193(15) 0.64613(11) 0.0268(4) Uani 1 1 d .
H3 H 0.0278 0.6042 0.7003 0.040 Uiso 1 1 calc GR
O1 O 0.4491(3) 0.36302(15) 0.34410(11) 0.0280(4) Uani 1 1 d .
C12 C 0.2263(4) 0.3829(2) 0.73439(15) 0.0191(5) Uani 1 1 d .
H12 H 0.0939 0.3583 0.7175 0.023 Uiso 1 1 calc R
C5 C 0.1380(4) 0.45652(19) 0.52956(14) 0.0187(5) Uani 1 1 d .
C10 C 0.5281(4) 0.3661(2) 0.83300(15) 0.0200(5) Uani 1 1 d .
C7 C 0.3183(4) 0.47258(19) 0.68473(14) 0.0182(5) Uani 1 1 d .
C11 C 0.3289(4) 0.3309(2) 0.80761(15) 0.0210(5) Uani 1 1 d .
H11 H 0.2652 0.2719 0.8404 0.025 Uiso 1 1 calc R
C4 C -0.0427(4) 0.4029(2) 0.51641(15) 0.0205(5) Uani 1 1 d .
H4 H -0.1551 0.4164 0.5564 0.025 Uiso 1 1 calc R
C1 C 0.2942(4) 0.3676(2) 0.39350(15) 0.0216(5) Uani 1 1 d .
C8 C 0.5179(4) 0.50503(19) 0.70898(16) 0.0207(5) Uani 1 1 d .
H8 H 0.5826 0.5629 0.6752 0.025 Uiso 1 1 calc R
C9 C 0.6247(4) 0.4526(2) 0.78336(15) 0.0215(5) Uani 1 1 d .
H9 H 0.7588 0.4756 0.7992 0.026 Uiso 1 1 calc R
C6 C 0.1962(4) 0.53534(19) 0.60891(15) 0.0199(5) Uani 1 1 d .
H6 H 0.2823 0.5970 0.5837 0.024 Uiso 1 1 calc R
C3 C -0.0605(4) 0.3245(2) 0.43969(16) 0.0235(5) Uani 1 1 d .
H3A H -0.1849 0.2858 0.4297 0.028 Uiso 1 1 calc R
C2 C 0.1038(4) 0.3066(2) 0.38150(15) 0.0235(5) Uani 1 1 d .
H2 H 0.0925 0.2538 0.3329 0.028 Uiso 1 1 calc R
C13 C 0.8181(4) 0.3445(2) 0.93697(18) 0.0290(6) Uani 1 1 d .
H13A H 0.9126 0.3382 0.8846 0.044 Uiso 1 1 calc GR
H13B H 0.8647 0.2966 0.9877 0.044 Uiso 1 1 calc GR
H13C H 0.8134 0.4218 0.9582 0.044 Uiso 1 1 calc GR

loop_
_atom_site_aniso_label
_atom_site_aniso_U_11
_atom_site_aniso_U_22
_atom_site_aniso_U_33
_atom_site_aniso_U_23
_atom_site_aniso_U_13
_atom_site_aniso_U_12
O2 0.0198(8) 0.0245(8) 0.0176(7) 0.0003(6) 0.0005(7) -0.0005(7)
O4 0.0239(9) 0.0305(10) 0.0252(8) 0.0073(8) -0.0052(7) 0.0019(8)
O3 0.0262(9) 0.0304(9) 0.0240(8) -0.0020(7) -0.0005(7) 0.0073(8)
O1 0.0268(9) 0.0357(9) 0.0216(8) 0.0021(7) 0.0043(7) 0.0069(8)
C12 0.0152(11) 0.0201(12) 0.0219(11) -0.0015(9) -0.0002(9) -0.0016(10)
C5 0.0206(11) 0.0193(11) 0.0161(10) 0.0044(9) 0.0005(9) 0.0019(10)
C10 0.0206(12) 0.0218(11) 0.0174(10) -0.0028(9) -0.0006(9) 0.0051(10)
C7 0.0201(11) 0.0183(10) 0.0164(10) -0.0041(8) 0.0001(9) 0.0024(10)
C11 0.0208(12) 0.0214(11) 0.0209(11) 0.0010(9) 0.0031(9) 0.0000(10)
C4 0.0193(11) 0.0242(12) 0.0179(10) 0.0027(9) 0.0009(9) -0.0004(11)
C1 0.0266(13) 0.0233(12) 0.0148(10) 0.0036(9) -0.0025(10) 0.0073(11)
C8 0.0221(12) 0.0184(12) 0.0216(11) -0.0006(9) 0.0019(10) -0.0035(10)
C9 0.0194(11) 0.0236(12) 0.0214(10) -0.0024(9) -0.0009(9) -0.0009(10)
C6 0.0220(11) 0.0183(11) 0.0195(10) -0.0001(9) 0.0001(10) -0.0008(10)
C3 0.0233(12) 0.0239(12) 0.0233(11) 0.0038(10) -0.0050(10) -0.0017(11)
C2 0.0282(13) 0.0238(13) 0.0185(10) 0.0000(9) -0.0041(10) 0.0003(11)
C13 0.0234(13) 0.0374(14) 0.0264(12) 0.0013(10) -0.0037(11) 0.0028(13)

loop_
_atom_type_symbol
_atom_type_description
_atom_type_scat_dispersion_real
_atom_type_scat_dispersion_imag
_atom_type_scat_source
C C 0.0181 0.0091 'International Tables Vol C Tables 4.2.6.8 and 6.1.1.4'
H H 0.0000 0.0000 'International Tables Vol C Tables 4.2.6.8 and 6.1.1.4'
O O 0.0492 0.0322 'International Tables Vol C Tables 4.2.6.8 and 6.1.1.4'

loop_
_exptl_crystal_face_index_h
_exptl_crystal_face_index_k
_exptl_crystal_face_index_l
_exptl_crystal_face_perp_dist
5 0 7 0.0155
-5 0 -7 0.0155
0 4 0 0.0622
-2 -4 -2 0.0607
5 0 -6 0.0116
-5 0 6 0.0116

loop_
_geom_angle_atom_site_label_1
_geom_angle_atom_site_label_2
_geom_angle_atom_site_label_3
_geom_angle
C5 O2 C1 121.95(18)
C10 O4 C13 117.3(2)
C6 O3 H3 109.5
C7 C12 H12 119.5
C11 C12 H12 119.5
C11 C12 C7 120.9(2)
O2 C5 C6 110.34(19)
C4 C5 O2 121.8(2)
C4 C5 C6 127.8(2)
O4 C10 C11 115.6(2)
O4 C10 C9 124.4(2)
C9 C10 C11 120.1(2)
C12 C7 C6 120.2(2)
C8 C7 C12 118.4(2)
C8 C7 C6 121.3(2)
C12 C11 C10 120.2(2)
C12 C11 H11 119.9
C10 C11 H11 119.9
C5 C4 H4 120.6
C5 C4 C3 118.8(2)
C3 C4 H4 120.6
O2 C1 C2 116.3(2)
O1 C1 O2 116.1(2)
O1 C1 C2 127.6(2)
C7 C8 H8 119.4
C7 C8 C9 121.3(2)
C9 C8 H8 119.4
C10 C9 C8 119.1(2)
C10 C9 H9 120.5
C8 C9 H9 120.5
O3 C6 C5 107.52(19)
O3 C6 C7 111.35(17)
O3 C6 H6 109.1
C5 C6 C7 110.73(18)
C5 C6 H6 109.1
C7 C6 H6 109.1
C4 C3 H3A 120.0
C2 C3 C4 119.9(2)
C2 C3 H3A 120.0
C1 C2 H2 119.4
C3 C2 C1 121.1(2)
C3 C2 H2 119.4
O4 C13 H13A 109.5
O4 C13 H13B 109.5
O4 C13 H13C 109.5
H13A C13 H13B 109.5
H13A C13 H13C 109.5
H13B C13 H13C 109.5

loop_
_geom_bond_atom_site_label_1
_geom_bond_atom_site_label_2
_geom_bond_distance
O2 C5 1.369(3)
O2 C1 1.386(3)
O4 C10 1.368(3)
O4 C13 1.424(3)
O3 H3 0.8200
O3 C6 1.429(3)
O1 C1 1.216(3)
C12 H12 0.9300
C12 C7 1.399(3)
C12 C11 1.371(3)
C5 C4 1.334(3)
C5 C6 1.503(3)
C10 C11 1.392(4)
C10 C9 1.384(3)
C7 C8 1.381(3)
C7 C6 1.520(3)
C11 H11 0.9300
C4 H4 0.9300
C4 C3 1.429(3)
C1 C2 1.428(4)
C8 H8 0.9300
C8 C9 1.399(3)
C9 H9 0.9300
C6 H6 0.9800
C3 H3A 0.9300
C3 C2 1.355(3)
C2 H2 0.9300
C13 H13A 0.9600
C13 H13B 0.9600
C13 H13C 0.9600

loop_
_geom_torsion_atom_site_label_1
_geom_torsion_atom_site_label_2
_geom_torsion_atom_site_label_3
_geom_torsion_atom_site_label_4
_geom_torsion
O2 C5 C4 C3 1.6(3)
O2 C5 C6 O3 158.78(17)
O2 C5 C6 C7 -79.4(2)
O2 C1 C2 C3 3.4(3)
O4 C10 C11 C12 179.0(2)
O4 C10 C9 C8 -178.9(2)
O1 C1 C2 C3 -176.6(2)
C12 C7 C8 C9 -2.1(3)
C12 C7 C6 O3 57.2(3)
C12 C7 C6 C5 -62.3(3)
C5 O2 C1 O1 177.58(19)
C5 O2 C1 C2 -2.5(3)
C5 C4 C3 C2 -0.6(3)
C7 C12 C11 C10 -0.7(3)
C7 C8 C9 C10 0.4(3)
C11 C12 C7 C8 2.2(3)
C11 C12 C7 C6 -175.2(2)
C11 C10 C9 C8 1.2(3)
C4 C5 C6 O3 -24.1(3)
C4 C5 C6 C7 97.7(3)
C4 C3 C2 C1 -2.0(3)
C1 O2 C5 C4 0.0(3)
C1 O2 C5 C6 177.34(18)
C8 C7 C6 O3 -120.1(2)
C8 C7 C6 C5 120.3(2)
C9 C10 C11 C12 -1.1(3)
C6 C5 C4 C3 -175.2(2)
C6 C7 C8 C9 175.3(2)
C13 O4 C10 C11 -179.2(2)
C13 O4 C10 C9 0.9(3)

loop_
_exptl_oxdiff_crystal_face_indexfrac_h
_exptl_oxdiff_crystal_face_indexfrac_k
_exptl_oxdiff_crystal_face_indexfrac_l
_exptl_oxdiff_crystal_face_x
_exptl_oxdiff_crystal_face_y
_exptl_oxdiff_crystal_face_z
5.0130 -0.0002 7.0022 -0.1350 -0.2606 0.9620
-5.0130 0.0002 -7.0022 0.1350 0.2606 -0.9620
0.0024 3.9986 0.0053 0.5129 0.7611 0.2790
-2.0067 -3.9989 -2.0065 -0.5151 -0.6428 -0.5987
4.9990 0.0051 -5.9926 0.7789 -0.4885 -0.0966
-4.9990 -0.0051 5.9926 -0.7789 0.4885 0.0966
